data_7060095
loop_
_publ_author_name
'Huynh, Huu-Tri'
'Jeannin, Olivier'
'Aubert, Emmanuel'
'Espinosa, Enrique'
'Fourmigu\'e, Marc'

_publ_section_title
;
 Chalcogen bonding interactions in chelating, chiral bis(selenocyanates)
;
_journal_issue 1
_journal_name_full 'New Journal of Chemistry'
_journal_page_first 76
_journal_page_last 84
_journal_paper_doi 10.1039/D0NJ05293K
_journal_volume 45
_journal_year 2021
_chemical_formula_moiety 'C24 H20 P, C12 H12 N2 Se2, 0.5(C4 H10 O), Br'
_chemical_formula_sum 'C38 H37 Br N2 O0.5 P Se2'
_chemical_formula_weight 798.49
_space_group_IT_number 2
_space_group_name_Hall '-P 1'
_space_group_name_H-M_alt 'P -1'
_symmetry_cell_setting triclinic
_symmetry_Int_Tables_number 2
_symmetry_space_group_name_Hall '-P 1'
_symmetry_space_group_name_H-M 'P -1'
_atom_sites_solution_hydrogens geom
_atom_sites_solution_primary 'direct - structure invariant direct methods'
_atom_sites_solution_secondary 'direct - structure invariant direct methods'
_audit_conform_dict_location ftp://ftp.iucr.org/pub/cif_core.dic
_audit_conform_dict_name cif_core.dic
_audit_conform_dict_version 2.4.3
_audit_creation_date 2019-01-24T10:45:24-00:00
_audit_creation_method 'WinGX routine CIF_UPDATE'
_audit_update_record
;
2020-10-23 deposited with the CCDC.	2020-11-24 downloaded from the CCDC.
;
_cell_angle_alpha 82.051(2)
_cell_angle_beta 87.549(2)
_cell_angle_gamma 83.173(2)
_cell_formula_units_Z 2
_cell_length_a 9.3752(5)
_cell_length_b 13.5967(6)
_cell_length_c 14.3500(7)
_cell_measurement_reflns_used 9872
_cell_measurement_temperature 296(2)
_cell_measurement_theta_max 26.51
_cell_measurement_theta_min 2.19
_cell_measurement_wavelength 0.71073
_cell_volume 1798.15(15)
_computing_cell_refinement 'Bruker APEX2 (Bruker, 2014)'
_computing_data_collection 'Bruker APEX2 (Bruker, 2014)'
_computing_data_reduction 'Bruker APEX2 (Bruker, 2014)'
_computing_molecular_graphics 'Ortep for Windows (Farrugia, 2012)'
_computing_publication_material 'WinGX publication routines (Farrugia, 2012)'
_computing_structure_refinement 'SHELXL-2014/7 (Sheldrick, 2014)'
_computing_structure_solution 'SIR-92 (Altomare et al., 1994)'
_diffrn_ambient_temperature 296(2)
_diffrn_detector 'CCD plate'
_diffrn_measured_fraction_theta_full 0.999
_diffrn_measured_fraction_theta_max 0.996
_diffrn_measurement_device_type 'APEXII, Bruker-AXS'
_diffrn_measurement_method 'CCD rotation images, thick slices'
_diffrn_orient_matrix_UB_11 0.084898
_diffrn_orient_matrix_UB_12 0.002781
_diffrn_orient_matrix_UB_13 -0.044515
_diffrn_orient_matrix_UB_21 0.058514
_diffrn_orient_matrix_UB_22 -0.048919
_diffrn_orient_matrix_UB_23 0.04589
_diffrn_orient_matrix_UB_31 -0.03028
_diffrn_orient_matrix_UB_32 -0.05645
_diffrn_orient_matrix_UB_33 -0.029444
_diffrn_radiation_monochromator graphite
_diffrn_radiation_probe x-ray
_diffrn_radiation_source 'fine-focus sealed tube'
_diffrn_radiation_type MoK\a
_diffrn_radiation_wavelength 0.71073
_diffrn_reflns_av_R_equivalents 0.0298
_diffrn_reflns_av_unetI/netI 0.0372
_diffrn_reflns_Laue_measured_fraction_full 0.999
_diffrn_reflns_Laue_measured_fraction_max 0.996
_diffrn_reflns_limit_h_max 12
_diffrn_reflns_limit_h_min -12
_diffrn_reflns_limit_k_max 17
_diffrn_reflns_limit_k_min -13
_diffrn_reflns_limit_l_max 18
_diffrn_reflns_limit_l_min -17
_diffrn_reflns_number 29306
_diffrn_reflns_point_group_measured_fraction_full 0.999
_diffrn_reflns_point_group_measured_fraction_max 0.996
_diffrn_reflns_theta_full 25.242
_diffrn_reflns_theta_max 27.522
_diffrn_reflns_theta_min 2.584
_diffrn_standards_number 0
_exptl_absorpt_coefficient_mu 3.242
_exptl_absorpt_correction_T_max 0.656
_exptl_absorpt_correction_T_min 0.542
_exptl_absorpt_correction_type multi-scan
_exptl_absorpt_process_details
;
  [Sheldrick, G.M. (2014). SADABS Bruker AXS Inc., Madison, Wisconsin, USA]
;
_exptl_crystal_colour colorless
_exptl_crystal_density_diffrn 1.475
_exptl_crystal_density_method 'not measured'
_exptl_crystal_description prism
_exptl_crystal_F_000 802
_exptl_crystal_size_max 0.28
_exptl_crystal_size_mid 0.16
_exptl_crystal_size_min 0.13
_refine_diff_density_max 0.898
_refine_diff_density_min -0.596
_refine_diff_density_rms 0.071
_refine_ls_extinction_method none
_refine_ls_goodness_of_fit_ref 1.059
_refine_ls_hydrogen_treatment constr
_refine_ls_matrix_type full
_refine_ls_number_constraints 0
_refine_ls_number_parameters 425
_refine_ls_number_reflns 8249
_refine_ls_number_restraints 2
_refine_ls_restrained_S_all 1.063
_refine_ls_R_factor_all 0.0785
_refine_ls_R_factor_gt 0.0371
_refine_ls_shift/su_max 0.001
_refine_ls_shift/su_mean 0
_refine_ls_structure_factor_coef Fsqd
_refine_ls_weighting_details 'w=1/[\s^2^(Fo^2^)+(0.0259P)^2^+2.1769P] where P=(Fo^2^+2Fc^2^)/3'
_refine_ls_weighting_scheme calc
_refine_ls_wR_factor_gt 0.0732
_refine_ls_wR_factor_ref 0.091
_reflns_Friedel_coverage 0
_reflns_number_gt 5578
_reflns_number_total 8249
_reflns_threshold_expression 'I > 2\s(I)'
_cod_data_source_file d0nj05293k2.cif
_cod_data_source_block anti-Ph4PBr
_cod_depositor_comments 'Adding full bibliography for 7060089--7060096.cif.'
_cod_original_formula_sum 'C38 H37 Br N2 O0.50 P Se2'
_cod_database_code 7060095

loop_
_symmetry_equiv_pos_as_xyz
'x, y, z'
'-x, -y, -z'

loop_
_atom_site_label
_atom_site_type_symbol
_atom_site_fract_x
_atom_site_fract_y
_atom_site_fract_z
_atom_site_U_iso_or_equiv
_atom_site_adp_type
_atom_site_occupancy
_atom_site_site_symmetry_order
_atom_site_calc_flag
_atom_site_refinement_flags_posn
_atom_site_refinement_flags_adp
_atom_site_refinement_flags_occupancy
_atom_site_disorder_assembly
_atom_site_disorder_group
C1 C 0.6916(4) 0.1358(2) 0.0486(2) 0.0426(8) Uani 1 1 d . . . . .
C2 C 0.5483(3) 0.1606(2) 0.0219(2) 0.0401(7) Uani 1 1 d . . . . .
C3 C 0.5159(4) 0.1508(3) -0.0698(3) 0.0557(9) Uani 1 1 d . . . . .
H3 H 0.4215 0.1666 -0.0892 0.067 Uiso 1 1 calc R U . . .
C4 C 0.6207(5) 0.1180(3) -0.1329(3) 0.0647(11) Uani 1 1 d . . . . .
H4 H 0.5964 0.1106 -0.1935 0.078 Uiso 1 1 calc R U . . .
C5 C 0.7597(5) 0.0965(3) -0.1058(3) 0.0639(11) Uani 1 1 d . . . . .
H5 H 0.8308 0.0763 -0.1485 0.077 Uiso 1 1 calc R U . . .
C6 C 0.7950(4) 0.1047(3) -0.0157(3) 0.0531(9) Uani 1 1 d . . . . .
H6 H 0.89 0.0892 0.0024 0.064 Uiso 1 1 calc R U . . .
C7 C 0.7364(3) 0.1447(2) 0.1478(2) 0.0433(8) Uani 1 1 d . . . . .
H7 H 0.681 0.2054 0.1656 0.052 Uiso 1 1 calc R U . . .
C8 C 0.8931(4) 0.1569(3) 0.1590(3) 0.0637(11) Uani 1 1 d . . . . .
H8A H 0.9521 0.0981 0.1442 0.096 Uiso 1 1 calc R U . . .
H8B H 0.9083 0.1662 0.2228 0.096 Uiso 1 1 calc R U . . .
H8C H 0.9182 0.214 0.1172 0.096 Uiso 1 1 calc R U . . .
C9 C 0.7974(4) -0.0661(3) 0.1867(3) 0.0564(9) Uani 1 1 d . . . . .
C10 C 0.4330(3) 0.1967(2) 0.0885(2) 0.0436(8) Uani 1 1 d . . . . .
H10 H 0.4524 0.1567 0.1498 0.052 Uiso 1 1 calc R U . . .
C11 C 0.2797(4) 0.1851(3) 0.0664(3) 0.0673(11) Uani 1 1 d . . . . .
H11A H 0.2527 0.2276 0.0093 0.101 Uiso 1 1 calc R U . . .
H11B H 0.2166 0.2036 0.1171 0.101 Uiso 1 1 calc R U . . .
H11C H 0.2728 0.1168 0.0588 0.101 Uiso 1 1 calc R U . . .
C12 C 0.4254(4) 0.3896(3) -0.0205(3) 0.0564(10) Uani 1 1 d . . . . .
C13 C 0.8677(3) 0.1596(2) 0.5585(2) 0.0366(7) Uani 1 1 d . . . . .
C14 C 0.7628(4) 0.1350(3) 0.5044(3) 0.0587(10) Uani 1 1 d . . . . .
H14 H 0.73 0.179 0.4522 0.07 Uiso 1 1 calc R U . . .
C15 C 0.7060(5) 0.0454(3) 0.5274(3) 0.0679(11) Uani 1 1 d . . . . .
H15 H 0.6356 0.0292 0.4903 0.082 Uiso 1 1 calc R U . . .
C16 C 0.7520(5) -0.0193(3) 0.6036(3) 0.0657(11) Uani 1 1 d . . . . .
H16 H 0.712 -0.0789 0.6197 0.079 Uiso 1 1 calc R U . . .
C17 C 0.8564(6) 0.0037(3) 0.6558(3) 0.0858(15) Uani 1 1 d . . . . .
H17 H 0.8898 -0.0414 0.7071 0.103 Uiso 1 1 calc R U . . .
C18 C 0.9150(5) 0.0933(3) 0.6345(3) 0.0699(12) Uani 1 1 d . . . . .
H18 H 0.9862 0.1083 0.6717 0.084 Uiso 1 1 calc R U . . .
C19 C 1.0977(3) 0.2787(2) 0.5885(2) 0.0395(7) Uani 1 1 d . . . . .
C20 C 1.2099(4) 0.2096(3) 0.5639(3) 0.0574(10) Uani 1 1 d . . . . .
H20 H 1.1945 0.1646 0.5231 0.069 Uiso 1 1 calc R U . . .
C21 C 1.3430(4) 0.2084(4) 0.6001(3) 0.0736(12) Uani 1 1 d . . . . .
H21 H 1.4183 0.1627 0.5833 0.088 Uiso 1 1 calc R U . . .
C22 C 1.3660(5) 0.2733(4) 0.6603(4) 0.0794(14) Uani 1 1 d . . . . .
H22 H 1.457 0.2717 0.6843 0.095 Uiso 1 1 calc R U . . .
C23 C 1.2565(5) 0.3412(3) 0.6860(3) 0.0704(12) Uani 1 1 d . . . . .
H23 H 1.2731 0.3845 0.7281 0.085 Uiso 1 1 calc R U . . .
C24 C 1.1210(4) 0.3454(3) 0.6494(2) 0.0509(9) Uani 1 1 d . . . . .
H24 H 1.0469 0.3924 0.6655 0.061 Uiso 1 1 calc R U . . .
C25 C 0.7974(3) 0.3649(2) 0.5935(2) 0.0387(7) Uani 1 1 d . . . . .
C26 C 0.7525(4) 0.3336(3) 0.6856(2) 0.0511(9) Uani 1 1 d . . . . .
H26 H 0.787 0.2706 0.7153 0.061 Uiso 1 1 calc R U . . .
C27 C 0.6572(4) 0.3958(3) 0.7325(3) 0.0631(11) Uani 1 1 d . . . . .
H27 H 0.6276 0.3748 0.794 0.076 Uiso 1 1 calc R U . . .
C28 C 0.6062(4) 0.4881(3) 0.6892(3) 0.0676(12) Uani 1 1 d . . . . .
H28 H 0.5418 0.5297 0.7214 0.081 Uiso 1 1 calc R U . . .
C29 C 0.6488(5) 0.5203(3) 0.5984(3) 0.0676(11) Uani 1 1 d . . . . .
H29 H 0.6125 0.5831 0.5692 0.081 Uiso 1 1 calc R U . . .
C30 C 0.7459(4) 0.4589(3) 0.5505(3) 0.0513(9) Uani 1 1 d . . . . .
H30 H 0.7763 0.4809 0.4894 0.062 Uiso 1 1 calc R U . . .
C31 C 0.9346(3) 0.3263(2) 0.4133(2) 0.0377(7) Uani 1 1 d . . . . .
C32 C 0.8087(4) 0.3506(3) 0.3627(2) 0.0470(8) Uani 1 1 d . . . . .
H32 H 0.72 0.3433 0.3928 0.056 Uiso 1 1 calc R U . . .
C33 C 0.8162(5) 0.3857(3) 0.2679(2) 0.0608(10) Uani 1 1 d . . . . .
H33 H 0.7324 0.4018 0.2339 0.073 Uiso 1 1 calc R U . . .
C34 C 0.9472(6) 0.3967(3) 0.2238(3) 0.0748(14) Uani 1 1 d . . . . .
H34 H 0.9518 0.4209 0.16 0.09 Uiso 1 1 calc R U . . .
C35 C 1.0708(5) 0.3723(4) 0.2730(3) 0.0753(13) Uani 1 1 d . . . . .
H35 H 1.159 0.3796 0.2422 0.09 Uiso 1 1 calc R U . . .
C36 C 1.0665(4) 0.3370(3) 0.3678(2) 0.0542(9) Uani 1 1 d . . . . .
H36 H 1.1511 0.3204 0.4009 0.065 Uiso 1 1 calc R U . . .
C37A C 0.8897(13) 0.4490(9) -0.0311(8) 0.082(4) Uani 0.5 1 d D . P A 1
H37A H 0.8342 0.495 -0.0774 0.098 Uiso 0.5 1 calc R U P A 1
H37B H 0.8256 0.4326 0.0222 0.098 Uiso 0.5 1 calc R U P A 1
C38A C 0.936(2) 0.3555(11) -0.0730(13) 0.080(5) Uani 0.5 1 d D . P A 1
H38A H 0.9948 0.3707 -0.1285 0.121 Uiso 0.5 1 calc R U P A 1
H38B H 0.8535 0.3269 -0.0892 0.121 Uiso 0.5 1 calc R U P A 1
H38C H 0.9913 0.3085 -0.0281 0.121 Uiso 0.5 1 calc R U P A 1
C37B C 1.0301(12) 0.4171(7) -0.0309(7) 0.086(3) Uani 0.5 1 d D . P A 2
H37C H 1.0677 0.3654 0.0182 0.103 Uiso 0.5 1 calc R U P A 2
H37D H 1.0997 0.4221 -0.0829 0.103 Uiso 0.5 1 calc R U P A 2
C38B C 0.889(2) 0.3963(14) -0.0628(18) 0.125(10) Uani 0.5 1 d D . P A 2
H38D H 0.8475 0.4529 -0.1044 0.188 Uiso 0.5 1 calc R U P A 2
H38E H 0.8255 0.384 -0.0092 0.188 Uiso 0.5 1 calc R U P A 2
H38F H 0.9024 0.3386 -0.0953 0.188 Uiso 0.5 1 calc R U P A 2
N1 N 0.8705(4) -0.1268(3) 0.1548(3) 0.0792(11) Uani 1 1 d . . . . .
N2 N 0.4104(4) 0.4243(3) -0.0970(3) 0.0788(11) Uani 1 1 d . . . . .
O1 O 1 0.5 0 0.0758(13) Uani 1 2 d DS . P . .
P1 P 0.92543(8) 0.28230(6) 0.53701(5) 0.03336(17) Uani 1 1 d . . . . .
Se1 Se 0.68042(4) 0.03142(3) 0.24118(3) 0.05390(11) Uani 1 1 d . . . . .
Se2 Se 0.44869(4) 0.33914(3) 0.10576(3) 0.04936(10) Uani 1 1 d . . . . .
Br1 Br 0.47958(4) 0.22692(3) 0.33071(2) 0.04998(10) Uani 1 1 d . . . . .

loop_
_atom_site_aniso_label
_atom_site_aniso_U_11
_atom_site_aniso_U_22
_atom_site_aniso_U_33
_atom_site_aniso_U_23
_atom_site_aniso_U_13
_atom_site_aniso_U_12
C1 0.046(2) 0.0300(16) 0.052(2) -0.0086(14) 0.0173(16) -0.0091(14)
C2 0.0434(19) 0.0329(16) 0.0448(19) -0.0038(14) -0.0026(15) -0.0087(14)
C3 0.063(2) 0.053(2) 0.052(2) -0.0074(18) -0.0113(19) -0.0080(18)
C4 0.095(3) 0.058(2) 0.042(2) -0.0112(18) -0.004(2) -0.007(2)
C5 0.079(3) 0.058(2) 0.054(2) -0.0138(19) 0.019(2) -0.001(2)
C6 0.048(2) 0.049(2) 0.060(2) -0.0080(18) 0.0038(18) 0.0013(16)
C7 0.0373(18) 0.0402(18) 0.052(2) -0.0052(15) -0.0037(15) -0.0041(14)
C8 0.047(2) 0.062(2) 0.084(3) -0.013(2) -0.013(2) -0.0102(19)
C9 0.055(2) 0.055(2) 0.059(2) -0.0013(19) -0.0144(19) -0.0086(19)
C10 0.0379(18) 0.0398(18) 0.052(2) -0.0006(15) -0.0027(15) -0.0076(14)
C11 0.044(2) 0.070(3) 0.090(3) -0.012(2) -0.004(2) -0.0127(19)
C12 0.066(3) 0.046(2) 0.056(2) -0.0067(18) 0.0162(19) -0.0045(18)
C13 0.0415(18) 0.0363(16) 0.0333(16) -0.0066(13) 0.0003(13) -0.0074(13)
C14 0.059(2) 0.044(2) 0.074(3) 0.0025(18) -0.022(2) -0.0141(17)
C15 0.065(3) 0.052(2) 0.093(3) -0.012(2) -0.015(2) -0.022(2)
C16 0.090(3) 0.049(2) 0.063(3) -0.010(2) 0.014(2) -0.030(2)
C17 0.141(5) 0.055(3) 0.061(3) 0.020(2) -0.030(3) -0.031(3)
C18 0.098(3) 0.055(2) 0.059(2) 0.010(2) -0.033(2) -0.026(2)
C19 0.0348(17) 0.0438(18) 0.0405(17) -0.0051(14) -0.0013(14) -0.0076(14)
C20 0.047(2) 0.065(2) 0.060(2) -0.0164(19) -0.0047(18) 0.0031(18)
C21 0.036(2) 0.084(3) 0.095(3) -0.002(3) -0.006(2) 0.005(2)
C22 0.048(3) 0.076(3) 0.112(4) 0.013(3) -0.031(3) -0.019(2)
C23 0.070(3) 0.065(3) 0.082(3) -0.010(2) -0.027(2) -0.026(2)
C24 0.053(2) 0.046(2) 0.056(2) -0.0063(17) -0.0111(17) -0.0130(16)
C25 0.0360(17) 0.0404(18) 0.0425(18) -0.0120(14) 0.0015(14) -0.0098(14)
C26 0.049(2) 0.060(2) 0.044(2) -0.0081(17) 0.0105(16) -0.0094(17)
C27 0.055(2) 0.087(3) 0.053(2) -0.030(2) 0.0181(19) -0.015(2)
C28 0.047(2) 0.074(3) 0.091(3) -0.048(3) 0.011(2) -0.006(2)
C29 0.066(3) 0.046(2) 0.092(3) -0.026(2) -0.003(2) 0.0077(19)
C30 0.059(2) 0.0402(19) 0.055(2) -0.0095(16) 0.0032(18) -0.0054(16)
C31 0.0433(18) 0.0401(17) 0.0316(16) -0.0062(13) 0.0036(14) -0.0127(14)
C32 0.048(2) 0.055(2) 0.0387(18) -0.0009(15) -0.0025(15) -0.0146(16)
C33 0.082(3) 0.063(2) 0.040(2) 0.0023(18) -0.018(2) -0.024(2)
C34 0.114(4) 0.089(3) 0.0287(19) -0.0013(19) 0.002(2) -0.051(3)
C35 0.083(3) 0.108(4) 0.040(2) -0.006(2) 0.019(2) -0.046(3)
C36 0.051(2) 0.071(3) 0.044(2) -0.0098(18) 0.0065(16) -0.0189(19)
C37A 0.086(10) 0.092(10) 0.051(6) 0.018(6) 0.003(6) 0.017(8)
C38A 0.094(12) 0.080(10) 0.065(7) 0.006(7) -0.023(7) -0.006(8)
C37B 0.113(10) 0.065(6) 0.072(7) -0.002(5) 0.010(6) 0.014(6)
C38B 0.11(2) 0.11(2) 0.15(2) 0.022(15) -0.059(17) -0.028(16)
N1 0.075(3) 0.070(2) 0.093(3) -0.019(2) -0.002(2) 0.003(2)
N2 0.099(3) 0.076(2) 0.055(2) -0.0020(19) 0.022(2) 0.002(2)
O1 0.054(3) 0.123(4) 0.046(2) 0.013(3) -0.004(2) -0.018(3)
P1 0.0349(4) 0.0364(4) 0.0300(4) -0.0056(3) 0.0008(3) -0.0081(3)
Se1 0.0573(2) 0.0539(2) 0.0485(2) -0.00032(17) -0.00478(17) -0.00446(17)
Se2 0.0522(2) 0.0449(2) 0.0505(2) -0.00952(16) 0.00463(16) -0.00208(16)
Br1 0.0494(2) 0.0520(2) 0.0495(2) -0.00823(16) 0.00009(16) -0.00849(16)

loop_
_atom_type_symbol
_atom_type_description
_atom_type_scat_dispersion_real
_atom_type_scat_dispersion_imag
_atom_type_scat_source
C C 0.0033 0.0016 'International Tables Vol C Tables 4.2.6.8 and 6.1.1.4'
H H 0 0 'International Tables Vol C Tables 4.2.6.8 and 6.1.1.4'
N N 0.0061 0.0033 'International Tables Vol C Tables 4.2.6.8 and 6.1.1.4'
O O 0.0106 0.006 'International Tables Vol C Tables 4.2.6.8 and 6.1.1.4'
P P 0.1023 0.0942 'International Tables Vol C Tables 4.2.6.8 and 6.1.1.4'
Se Se -0.0929 2.2259 'International Tables Vol C Tables 4.2.6.8 and 6.1.1.4'
Br Br -0.2901 2.4595 'International Tables Vol C Tables 4.2.6.8 and 6.1.1.4'

loop_
_geom_angle_atom_site_label_1
_geom_angle_atom_site_label_2
_geom_angle_atom_site_label_3
_geom_angle
_geom_angle_site_symmetry_1
_geom_angle_site_symmetry_3
_geom_angle_publ_flag
C6 C1 C2 120.1(3) . . ?
C6 C1 C7 119.0(3) . . ?
C2 C1 C7 120.9(3) . . ?
C3 C2 C1 117.6(3) . . ?
C3 C2 C10 120.4(3) . . ?
C1 C2 C10 122.0(3) . . ?
C4 C3 C2 121.5(4) . . ?
C4 C3 H3 119.3 . . ?
C2 C3 H3 119.3 . . ?
C5 C4 C3 119.7(4) . . ?
C5 C4 H4 120.1 . . ?
C3 C4 H4 120.1 . . ?
C4 C5 C6 120.2(4) . . ?
C4 C5 H5 119.9 . . ?
C6 C5 H5 119.9 . . ?
C5 C6 C1 120.9(4) . . ?
C5 C6 H6 119.5 . . ?
C1 C6 H6 119.5 . . ?
C8 C7 C1 116.3(3) . . ?
C8 C7 Se1 109.5(2) . . ?
C1 C7 Se1 111.6(2) . . ?
C8 C7 H7 106.3 . . ?
C1 C7 H7 106.3 . . ?
Se1 C7 H7 106.3 . . ?
C7 C8 H8A 109.5 . . ?
C7 C8 H8B 109.5 . . ?
H8A C8 H8B 109.5 . . ?
C7 C8 H8C 109.5 . . ?
H8A C8 H8C 109.5 . . ?
H8B C8 H8C 109.5 . . ?
N1 C9 Se1 178.7(4) . . ?
C2 C10 C11 116.8(3) . . ?
C2 C10 Se2 110.5(2) . . ?
C11 C10 Se2 109.9(2) . . ?
C2 C10 H10 106.3 . . ?
C11 C10 H10 106.3 . . ?
Se2 C10 H10 106.3 . . ?
C10 C11 H11A 109.5 . . ?
C10 C11 H11B 109.5 . . ?
H11A C11 H11B 109.5 . . ?
C10 C11 H11C 109.5 . . ?
H11A C11 H11C 109.5 . . ?
H11B C11 H11C 109.5 . . ?
N2 C12 Se2 177.3(4) . . ?
C18 C13 C14 118.8(3) . . ?
C18 C13 P1 120.9(3) . . ?
C14 C13 P1 120.0(2) . . ?
C13 C14 C15 120.2(4) . . ?
C13 C14 H14 119.9 . . ?
C15 C14 H14 119.9 . . ?
C16 C15 C14 120.6(4) . . ?
C16 C15 H15 119.7 . . ?
C14 C15 H15 119.7 . . ?
C17 C16 C15 119.3(4) . . ?
C17 C16 H16 120.4 . . ?
C15 C16 H16 120.4 . . ?
C16 C17 C18 121.3(4) . . ?
C16 C17 H17 119.3 . . ?
C18 C17 H17 119.3 . . ?
C13 C18 C17 119.7(4) . . ?
C13 C18 H18 120.1 . . ?
C17 C18 H18 120.1 . . ?
C24 C19 C20 120.0(3) . . ?
C24 C19 P1 121.0(3) . . ?
C20 C19 P1 119.0(3) . . ?
C21 C20 C19 119.5(4) . . ?
C21 C20 H20 120.2 . . ?
C19 C20 H20 120.2 . . ?
C22 C21 C20 120.6(4) . . ?
C22 C21 H21 119.7 . . ?
C20 C21 H21 119.7 . . ?
C21 C22 C23 120.6(4) . . ?
C21 C22 H22 119.7 . . ?
C23 C22 H22 119.7 . . ?
C22 C23 C24 120.2(4) . . ?
C22 C23 H23 119.9 . . ?
C24 C23 H23 119.9 . . ?
C19 C24 C23 119.0(4) . . ?
C19 C24 H24 120.5 . . ?
C23 C24 H24 120.5 . . ?
C30 C25 C26 119.4(3) . . ?
C30 C25 P1 122.5(3) . . ?
C26 C25 P1 118.1(3) . . ?
C27 C26 C25 120.1(4) . . ?
C27 C26 H26 120 . . ?
C25 C26 H26 120 . . ?
C28 C27 C26 120.1(4) . . ?
C28 C27 H27 119.9 . . ?
C26 C27 H27 119.9 . . ?
C27 C28 C29 120.7(4) . . ?
C27 C28 H28 119.6 . . ?
C29 C28 H28 119.6 . . ?
C28 C29 C30 119.9(4) . . ?
C28 C29 H29 120.1 . . ?
C30 C29 H29 120.1 . . ?
C25 C30 C29 119.9(4) . . ?
C25 C30 H30 120.1 . . ?
C29 C30 H30 120.1 . . ?
C36 C31 C32 119.7(3) . . ?
C36 C31 P1 120.3(3) . . ?
C32 C31 P1 120.0(2) . . ?
C33 C32 C31 119.8(3) . . ?
C33 C32 H32 120.1 . . ?
C31 C32 H32 120.1 . . ?
C34 C33 C32 120.0(4) . . ?
C34 C33 H33 120 . . ?
C32 C33 H33 120 . . ?
C35 C34 C33 120.4(4) . . ?
C35 C34 H34 119.8 . . ?
C33 C34 H34 119.8 . . ?
C34 C35 C36 120.8(4) . . ?
C34 C35 H35 119.6 . . ?
C36 C35 H35 119.6 . . ?
C35 C36 C31 119.3(4) . . ?
C35 C36 H36 120.3 . . ?
C31 C36 H36 120.3 . . ?
O1 C37A C38A 117.0(13) . . ?
O1 C37A H37A 108 . . ?
C38A C37A H37A 108 . . ?
O1 C37A H37B 108 . . ?
C38A C37A H37B 108 . . ?
H37A C37A H37B 107.3 . . ?
C37A C38A H38A 109.5 . . ?
C37A C38A H38B 109.5 . . ?
H38A C38A H38B 109.5 . . ?
C37A C38A H38C 109.5 . . ?
H38A C38A H38C 109.5 . . ?
H38B C38A H38C 109.5 . . ?
O1 C37B C38B 103.0(11) . . ?
O1 C37B H37C 111.2 . . ?
C38B C37B H37C 111.2 . . ?
O1 C37B H37D 111.2 . . ?
C38B C37B H37D 111.2 . . ?
H37C C37B H37D 109.1 . . ?
C37B C38B H38D 109.5 . . ?
C37B C38B H38E 109.5 . . ?
H38D C38B H38E 109.5 . . ?
C37B C38B H38F 109.5 . . ?
H38D C38B H38F 109.5 . . ?
H38E C38B H38F 109.5 . . ?
C37B O1 C37B 180 2_765 . ?
C37A O1 C37A 180.0(6) 2_765 . ?
C25 P1 C31 109.23(15) . . ?
C25 P1 C13 107.76(14) . . ?
C31 P1 C13 111.31(14) . . ?
C25 P1 C19 108.92(15) . . ?
C31 P1 C19 110.58(15) . . ?
C13 P1 C19 108.97(15) . . ?
C9 Se1 C7 94.66(15) . . ?
C12 Se2 C10 95.13(15) . . ?

loop_
_geom_bond_atom_site_label_1
_geom_bond_atom_site_label_2
_geom_bond_distance
_geom_bond_site_symmetry_2
_geom_bond_publ_flag
C1 C6 1.379(5) . ?
C1 C2 1.402(5) . ?
C1 C7 1.526(5) . ?
C2 C3 1.391(5) . ?
C2 C10 1.497(5) . ?
C3 C4 1.384(5) . ?
C3 H3 0.93 . ?
C4 C5 1.363(6) . ?
C4 H4 0.93 . ?
C5 C6 1.371(5) . ?
C5 H5 0.93 . ?
C6 H6 0.93 . ?
C7 C8 1.515(5) . ?
C7 Se1 2.002(3) . ?
C7 H7 0.98 . ?
C8 H8A 0.96 . ?
C8 H8B 0.96 . ?
C8 H8C 0.96 . ?
C9 N1 1.142(5) . ?
C9 Se1 1.855(4) . ?
C10 C11 1.516(5) . ?
C10 Se2 2.009(3) . ?
C10 H10 0.98 . ?
C11 H11A 0.96 . ?
C11 H11B 0.96 . ?
C11 H11C 0.96 . ?
C12 N2 1.141(5) . ?
C12 Se2 1.858(4) . ?
C13 C18 1.369(5) . ?
C13 C14 1.378(5) . ?
C13 P1 1.797(3) . ?
C14 C15 1.380(5) . ?
C14 H14 0.93 . ?
C15 C16 1.357(6) . ?
C15 H15 0.93 . ?
C16 C17 1.348(6) . ?
C16 H16 0.93 . ?
C17 C18 1.385(6) . ?
C17 H17 0.93 . ?
C18 H18 0.93 . ?
C19 C24 1.384(5) . ?
C19 C20 1.392(5) . ?
C19 P1 1.797(3) . ?
C20 C21 1.370(5) . ?
C20 H20 0.93 . ?
C21 C22 1.358(6) . ?
C21 H21 0.93 . ?
C22 C23 1.370(6) . ?
C22 H22 0.93 . ?
C23 C24 1.387(5) . ?
C23 H23 0.93 . ?
C24 H24 0.93 . ?
C25 C30 1.381(5) . ?
C25 C26 1.394(4) . ?
C25 P1 1.791(3) . ?
C26 C27 1.376(5) . ?
C26 H26 0.93 . ?
C27 C28 1.363(6) . ?
C27 H27 0.93 . ?
C28 C29 1.373(6) . ?
C28 H28 0.93 . ?
C29 C30 1.387(5) . ?
C29 H29 0.93 . ?
C30 H30 0.93 . ?
C31 C36 1.387(4) . ?
C31 C32 1.394(4) . ?
C31 P1 1.794(3) . ?
C32 C33 1.380(5) . ?
C32 H32 0.93 . ?
C33 C34 1.372(6) . ?
C33 H33 0.93 . ?
C34 C35 1.366(6) . ?
C34 H34 0.93 . ?
C35 C36 1.379(5) . ?
C35 H35 0.93 . ?
C36 H36 0.93 . ?
C37A O1 1.431(12) . ?
C37A C38A 1.492(16) . ?
C37A H37A 0.97 . ?
C37A H37B 0.97 . ?
C38A H38A 0.96 . ?
C38A H38B 0.96 . ?
C38A H38C 0.96 . ?
C37B O1 1.265(10) . ?
C37B C38B 1.490(17) . ?
C37B H37C 0.97 . ?
C37B H37D 0.97 . ?
C38B H38D 0.96 . ?
C38B H38E 0.96 . ?
C38B H38F 0.96 . ?
O1 C37B 1.265(10) 2_765 ?
O1 C37A 1.431(12) 2_765 ?

loop_
_geom_torsion_atom_site_label_1
_geom_torsion_atom_site_label_2
_geom_torsion_atom_site_label_3
_geom_torsion_atom_site_label_4
_geom_torsion
_geom_torsion_site_symmetry_1
_geom_torsion_site_symmetry_2
_geom_torsion_site_symmetry_3
_geom_torsion_site_symmetry_4
_geom_torsion_publ_flag
C6 C1 C2 C3 1.2(5) . . . . ?
C7 C1 C2 C3 179.8(3) . . . . ?
C6 C1 C2 C10 -178.7(3) . . . . ?
C7 C1 C2 C10 -0.1(4) . . . . ?
C1 C2 C3 C4 -0.2(5) . . . . ?
C10 C2 C3 C4 179.7(3) . . . . ?
C2 C3 C4 C5 -1.3(6) . . . . ?
C3 C4 C5 C6 1.8(6) . . . . ?
C4 C5 C6 C1 -0.8(6) . . . . ?
C2 C1 C6 C5 -0.8(5) . . . . ?
C7 C1 C6 C5 -179.4(3) . . . . ?
C6 C1 C7 C8 22.2(4) . . . . ?
C2 C1 C7 C8 -156.4(3) . . . . ?
C6 C1 C7 Se1 -104.4(3) . . . . ?
C2 C1 C7 Se1 77.0(3) . . . . ?
C3 C2 C10 C11 21.9(5) . . . . ?
C1 C2 C10 C11 -158.2(3) . . . . ?
C3 C2 C10 Se2 -104.7(3) . . . . ?
C1 C2 C10 Se2 75.2(3) . . . . ?
C18 C13 C14 C15 0.6(6) . . . . ?
P1 C13 C14 C15 -172.4(3) . . . . ?
C13 C14 C15 C16 0.3(7) . . . . ?
C14 C15 C16 C17 -1.5(7) . . . . ?
C15 C16 C17 C18 1.7(8) . . . . ?
C14 C13 C18 C17 -0.4(6) . . . . ?
P1 C13 C18 C17 172.5(4) . . . . ?
C16 C17 C18 C13 -0.7(8) . . . . ?
C24 C19 C20 C21 -0.2(6) . . . . ?
P1 C19 C20 C21 177.8(3) . . . . ?
C19 C20 C21 C22 0.6(7) . . . . ?
C20 C21 C22 C23 0.0(7) . . . . ?
C21 C22 C23 C24 -1.1(7) . . . . ?
C20 C19 C24 C23 -0.9(5) . . . . ?
P1 C19 C24 C23 -178.7(3) . . . . ?
C22 C23 C24 C19 1.5(6) . . . . ?
C30 C25 C26 C27 0.3(5) . . . . ?
P1 C25 C26 C27 178.3(3) . . . . ?
C25 C26 C27 C28 0.2(6) . . . . ?
C26 C27 C28 C29 0.0(6) . . . . ?
C27 C28 C29 C30 -0.7(6) . . . . ?
C26 C25 C30 C29 -1.0(5) . . . . ?
P1 C25 C30 C29 -178.8(3) . . . . ?
C28 C29 C30 C25 1.2(6) . . . . ?
C36 C31 C32 C33 -0.4(5) . . . . ?
P1 C31 C32 C33 179.2(3) . . . . ?
C31 C32 C33 C34 -0.1(6) . . . . ?
C32 C33 C34 C35 0.6(6) . . . . ?
C33 C34 C35 C36 -0.5(7) . . . . ?
C34 C35 C36 C31 -0.1(6) . . . . ?
C32 C31 C36 C35 0.5(5) . . . . ?
P1 C31 C36 C35 -179.1(3) . . . . ?
C30 C25 P1 C31 -15.0(3) . . . . ?
C26 C25 P1 C31 167.1(3) . . . . ?
C30 C25 P1 C13 -136.0(3) . . . . ?
C26 C25 P1 C13 46.1(3) . . . . ?
C30 C25 P1 C19 105.9(3) . . . . ?
C26 C25 P1 C19 -72.0(3) . . . . ?
C36 C31 P1 C25 130.0(3) . . . . ?
C32 C31 P1 C25 -49.5(3) . . . . ?
C36 C31 P1 C13 -111.1(3) . . . . ?
C32 C31 P1 C13 69.3(3) . . . . ?
C36 C31 P1 C19 10.2(3) . . . . ?
C32 C31 P1 C19 -169.4(3) . . . . ?
C18 C13 P1 C25 -91.8(3) . . . . ?
C14 C13 P1 C25 81.1(3) . . . . ?
C18 C13 P1 C31 148.5(3) . . . . ?
C14 C13 P1 C31 -38.6(3) . . . . ?
C18 C13 P1 C19 26.3(4) . . . . ?
C14 C13 P1 C19 -160.8(3) . . . . ?
C24 C19 P1 C25 -10.2(3) . . . . ?
C20 C19 P1 C25 171.9(3) . . . . ?
C24 C19 P1 C31 109.9(3) . . . . ?
C20 C19 P1 C31 -68.0(3) . . . . ?
C24 C19 P1 C13 -127.5(3) . . . . ?
C20 C19 P1 C13 54.6(3) . . . . ?
